data_1572330
loop_
_publ_author_name
'Scholes, Abbie M.'
'Kershaw Cook, Laurence J.'
'Szczypi&#x144;ski, Filip T'
'Luzyanin, Konstantin V.'
'Egleston, Benjamin D.'
'Greenaway, Rebecca L.'
'Slater, Anna G.'

_publ_section_title
;
 Dynamic and solid-state behaviour of bromoisotrianglimine.
;
_journal_issue 35
_journal_name_full 'Chemical science'
_journal_page_first 14254
_journal_page_last 14263
_journal_paper_doi 10.1039/d4sc04207g
_journal_volume 15
_journal_year 2024
_chemical_absolute_configuration ad
_chemical_formula_moiety 'C42 H45 Br3 N6, 1.25(C1 H4 O1)'
_chemical_formula_sum 'C43.24 H49.97 Br3 N6 O1.25'
_chemical_formula_weight 913.45
_space_group_crystal_system monoclinic
_space_group_IT_number 4
_space_group_name_Hall 'P 2yb'
_space_group_name_H-M_alt 'P 1 21 1'
_atom_sites_solution_hydrogens geom
_audit_creation_date 2022-09-10
_audit_creation_method
;
Olex2 1.2
(compiled 2018.05.29 svn.r3508 for OlexSys, GUI svn.r5506)
;
_audit_update_record
;
2023-12-07 deposited with the CCDC.	2024-07-29 downloaded from the CCDC.
;
_cell_angle_alpha 90
_cell_angle_beta 92.335(2)
_cell_angle_gamma 90
_cell_formula_units_Z 4
_cell_length_a 14.8232(7)
_cell_length_b 19.6544(10)
_cell_length_c 14.9442(7)
_cell_measurement_reflns_used 9300
_cell_measurement_temperature 149.99
_cell_measurement_theta_max 26.320
_cell_measurement_theta_min 2.487
_cell_volume 4350.2(4)
_computing_cell_refinement 'SAINT V8.38A (?, 2016)'
_computing_data_reduction 'SAINT V8.38A (?, 2016)'
_computing_molecular_graphics 'Olex2 (Dolomanov et al., 2009)'
_computing_publication_material 'Olex2 (Dolomanov et al., 2009)'
_computing_structure_refinement 'ShelXL (Sheldrick, 2015)'
_computing_structure_solution 'SHELXT 2014/5 (Sheldrick, 2014)'
_diffrn_ambient_temperature 149.99
_diffrn_measured_fraction_theta_full 0.999
_diffrn_measured_fraction_theta_max 0.997
_diffrn_measurement_device_type 'Bruker APEX-II CCD'
_diffrn_measurement_method '\f and \w scans'
_diffrn_radiation_type MoK\a
_diffrn_radiation_wavelength 0.71073
_diffrn_reflns_av_R_equivalents 0.0706
_diffrn_reflns_av_unetI/netI 0.0729
_diffrn_reflns_Laue_measured_fraction_full 0.999
_diffrn_reflns_Laue_measured_fraction_max 0.997
_diffrn_reflns_limit_h_max 18
_diffrn_reflns_limit_h_min -18
_diffrn_reflns_limit_k_max 24
_diffrn_reflns_limit_k_min -24
_diffrn_reflns_limit_l_max 18
_diffrn_reflns_limit_l_min -18
_diffrn_reflns_number 66078
_diffrn_reflns_point_group_measured_fraction_full 0.993
_diffrn_reflns_point_group_measured_fraction_max 0.987
_diffrn_reflns_theta_full 25.242
_diffrn_reflns_theta_max 26.440
_diffrn_reflns_theta_min 2.481
_diffrn_standards_number 0
_exptl_absorpt_coefficient_mu 2.822
_exptl_absorpt_correction_T_max 1.0000
_exptl_absorpt_correction_T_min 0.7321
_exptl_absorpt_correction_type multi-scan
_exptl_absorpt_process_details
'SADABS-2016/2 (Bruker,2016/2) was used for absorption correction. wR2(int) was 0.1381 before and 0.0879 after correction. The Ratio of minimum to maximum transmission is 0.7321. The \l/2 correction factor is Not present.'
_exptl_crystal_colour colourless
_exptl_crystal_colour_primary colourless
_exptl_crystal_density_diffrn 1.395
_exptl_crystal_description plate
_exptl_crystal_F_000 1866
_exptl_crystal_preparation 'Slow evaporation of a methanol solution.'
_exptl_crystal_size_max 0.36
_exptl_crystal_size_mid 0.19
_exptl_crystal_size_min 0.03
_refine_diff_density_max 2.631
_refine_diff_density_min -0.801
_refine_diff_density_rms 0.093
_refine_ls_abs_structure_details
;
 Flack x determined using 5266 quotients [(I+)-(I-)]/[(I+)+(I-)]
 (Parsons, Flack and Wagner, Acta Cryst. B69 (2013) 249-259).
;
_refine_ls_abs_structure_Flack 0.070(5)
_refine_ls_extinction_method none
_refine_ls_goodness_of_fit_ref 1.040
_refine_ls_hydrogen_treatment constr
_refine_ls_matrix_type full
_refine_ls_number_parameters 982
_refine_ls_number_reflns 17694
_refine_ls_number_restraints 1
_refine_ls_restrained_S_all 1.040
_refine_ls_R_factor_all 0.0820
_refine_ls_R_factor_gt 0.0546
_refine_ls_shift/su_max 0.001
_refine_ls_shift/su_mean 0.000
_refine_ls_structure_factor_coef Fsqd
_refine_ls_weighting_details 'w=1/[\s^2^(Fo^2^)+(0.0309P)^2^+9.4181P] where P=(Fo^2^+2Fc^2^)/3'
_refine_ls_weighting_scheme calc
_refine_ls_wR_factor_gt 0.1073
_refine_ls_wR_factor_ref 0.1204
_reflns_Friedel_coverage 0.922
_reflns_Friedel_fraction_full 0.987
_reflns_Friedel_fraction_max 0.976
_reflns_number_gt 13970
_reflns_number_total 17694
_reflns_threshold_expression 'I > 2\s(I)'
_cod_data_source_file d4sc04207g2.cif
_cod_data_source_block '[3+3]-rr_meoh_ams2a3a_us_150k_1'
_cod_depositor_comments 'Adding full bibliography for 1572326--1572335.cif.'
_cod_database_code 1572330
_shelx_shelxl_version_number 2018/3
_shelx_space_group_comment
;
The symmetry employed for this shelxl refinement is uniquely defined
by the following loop, which should always be used as a source of
symmetry information in preference to the above space-group names.
They are only intended as comments.
;
_shelx_estimated_absorpt_t_max 0.920
_shelx_estimated_absorpt_t_min 0.430
_olex2_refinement_description
;
1. Fixed Uiso
 At 1.2 times of:
  All C(H) groups, All C(H,H) groups
 At 1.5 times of:
  All C(H,H,H) groups, All O(H) groups
2. Others
 Sof(O103)=Sof(H103)=Sof(C104)=Sof(H10C)=Sof(H10D)=Sof(H10E)=FVAR(1)
 Sof(O105)=Sof(H105)=Sof(C106)=Sof(H10I)=Sof(H10J)=Sof(H10K)=FVAR(2)
 Sof(O107)=Sof(H107)=Sof(C108)=Sof(H10F)=Sof(H10G)=Sof(H10H)=FVAR(3)
3.a Ternary CH refined with riding coordinates:
 C10(H10), C96(H96), C78(H78), C45(H45), C27(H27), C11(H11), C62(H62),
 C95(H95), C44(H44), C28(H28), C79(H79), C61(H61)
3.b Secondary CH2 refined with riding coordinates:
 C97(H97A,H97B), C98(H98A,H98B), C99(H99A,H99B), C14(H14A,H14B), C82(H82A,
 H82B), C100(H10A,H10B), C13(H13A,H13B), C80(H80A,H80B), C83(H83A,H83B),
 C81(H81A,H81B), C29(H29A,H29B), C49(H49A,H49B), C12(H12A,H12B), C32(H32A,H32B),
  C15(H15A,H15B), C46(H46A,H46B), C63(H63A,H63B), C47(H47A,H47B), C65(H65A,
 H65B), C48(H48A,H48B), C31(H31A,H31B), C30(H30A,H30B), C64(H64A,H64B),
 C66(H66A,H66B)
3.c Aromatic/amide H refined with riding coordinates:
 C8(H8), C24(H24), C58(H58), C68(H68), C20(H20), C76(H76), C102(H102),
 C75(H75), C37(H37), C17(H17), C71(H71), C56(H56), C39(H39), C88(H88), C34(H34),
  C59(H59), C22(H22), C25(H25), C5(H5), C92(H92), C42(H42), C73(H73), C7(H7),
 C41(H41), C90(H90), C85(H85), C54(H54), C93(H93), C51(H51), C3(H3)
3.d Idealised Me refined as rotating group:
 C108(H10F,H10G,H10H), C104(H10C,H10D,H10E), C106(H10I,H10J,H10K)
3.e Idealised tetrahedral OH refined as rotating group:
 O103(H103), O107(H107), O105(H105)
;
_olex2_date_sample_data_collection 2022-01-18
_olex2_submission_original_sample_id 'AMS2A3A MeOH 150 K'
_olex2_submission_special_instructions 'No special instructions were received'

loop_
_space_group_symop_operation_xyz
'x, y, z'
'-x, y+1/2, -z'

loop_
_atom_site_label
_atom_site_type_symbol
_atom_site_fract_x
_atom_site_fract_y
_atom_site_fract_z
_atom_site_U_iso_or_equiv
_atom_site_adp_type
_atom_site_occupancy
_atom_site_site_symmetry_order
_atom_site_calc_flag
_atom_site_refinement_flags_posn
_atom_site_refinement_flags_adp
_atom_site_refinement_flags_occupancy
_atom_site_disorder_assembly
_atom_site_disorder_group
Br35 Br 0.59510(6) 0.65596(4) 0.79149(6) 0.0404(2) Uani 1 1 d . . . . .
Br86 Br -0.00362(6) 0.38854(5) 1.15085(6) 0.0411(2) Uani 1 1 d . . . . .
Br52 Br -0.17155(6) 0.39374(6) 0.61823(6) 0.0445(2) Uani 1 1 d . . . . .
Br18 Br 1.15594(6) 0.55600(5) 0.83347(7) 0.0456(2) Uani 1 1 d . . . . .
Br1 Br 0.88970(7) 0.62739(5) 0.27425(8) 0.0512(3) Uani 1 1 d . . . . .
Br69 Br 0.38489(8) 0.28229(5) 0.78357(7) 0.0510(3) Uani 1 1 d . . . . .
N77 N 0.4642(4) 0.5196(4) 0.9601(5) 0.0303(16) Uani 1 1 d . . . . .
N9 N 1.0475(4) 0.3418(4) 0.4245(5) 0.0326(16) Uani 1 1 d . . . . .
N101 N -0.1314(4) 0.6694(4) 0.8525(5) 0.0316(16) Uani 1 1 d . . . . .
N50 N 0.6364(5) 0.4303(4) 0.3303(5) 0.0340(16) Uani 1 1 d . . . . .
N33 N 0.6625(4) 0.3905(4) 0.8800(4) 0.0318(15) Uani 1 1 d . . . . .
N67 N 0.2965(4) 0.5546(4) 0.5547(4) 0.0315(15) Uani 1 1 d . . . . .
N43 N 0.5170(5) 0.4358(4) 0.4785(5) 0.0388(18) Uani 1 1 d . . . . .
N16 N 1.1318(4) 0.3323(4) 0.6045(5) 0.0310(16) Uani 1 1 d . . . . .
N26 N 0.8441(5) 0.3380(4) 0.9158(5) 0.0346(17) Uani 1 1 d . . . . .
N94 N -0.0679(4) 0.6495(4) 1.0357(4) 0.0317(15) Uani 1 1 d . . . . .
N84 N 0.3535(4) 0.5718(4) 1.1024(4) 0.0302(15) Uani 1 1 d . . . . .
C8 C 1.0432(5) 0.4031(4) 0.4037(5) 0.0295(18) Uani 1 1 d . . . . .
H8 H 1.097825 0.428441 0.403712 0.035 Uiso 1 1 calc R . . . .
C24 C 1.1069(5) 0.4307(4) 0.7474(6) 0.0302(19) Uani 1 1 d . . . . .
H24 H 1.154916 0.440403 0.709223 0.036 Uiso 1 1 calc R . . . .
N60 N 0.1000(5) 0.5752(4) 0.5215(5) 0.0399(19) Uani 1 1 d . . . . .
C10 C 1.1354(5) 0.3099(4) 0.4433(5) 0.0293(18) Uani 1 1 d . . . . .
H10 H 1.183741 0.345144 0.439379 0.035 Uiso 1 1 calc R . . . .
C58 C -0.1556(5) 0.5124(4) 0.7255(6) 0.0299(18) Uani 1 1 d . . . . .
H58 H -0.204611 0.493198 0.755875 0.036 Uiso 1 1 calc R . . . .
C23 C 1.0553(5) 0.3717(4) 0.7351(5) 0.0271(18) Uani 1 1 d . . . . .
C96 C -0.1763(5) 0.7011(4) 0.9287(5) 0.0262(17) Uani 1 1 d . . . . .
H96 H -0.224124 0.669851 0.950024 0.031 Uiso 1 1 calc R . . . .
C68 C 0.2935(5) 0.4935(5) 0.5803(5) 0.0304(18) Uani 1 1 d . . . . .
H68 H 0.263594 0.461197 0.542365 0.036 Uiso 1 1 calc R . . . .
C20 C 1.0180(5) 0.4615(5) 0.8731(5) 0.0311(19) Uani 1 1 d . . . . .
H20 H 1.005997 0.492327 0.920178 0.037 Uiso 1 1 calc R . . . .
C19 C 1.0870(5) 0.4749(4) 0.8164(6) 0.0308(18) Uani 1 1 d . . . . .
C76 C 0.4277(5) 0.5396(4) 0.8872(5) 0.0291(18) Uani 1 1 d . . . . .
H76 H 0.419630 0.587016 0.877081 0.035 Uiso 1 1 calc R . . . .
C102 C -0.1568(5) 0.6108(4) 0.8296(6) 0.0322(19) Uani 1 1 d . . . . .
H102 H -0.202213 0.589124 0.862459 0.039 Uiso 1 1 calc R . . . .
C78 C 0.4961(5) 0.5713(4) 1.0250(5) 0.0272(17) Uani 1 1 d . . . . .
H78 H 0.481843 0.617861 1.001470 0.033 Uiso 1 1 calc R . . . .
C45 C 0.5539(5) 0.3906(5) 0.3348(5) 0.0292(17) Uani 1 1 d . . . . .
H45 H 0.567275 0.346718 0.366492 0.035 Uiso 1 1 calc R . . . .
C4 C 0.9583(6) 0.4385(5) 0.3793(5) 0.033(2) Uani 1 1 d . . . . .
C27 C 0.7711(6) 0.3320(5) 0.9798(6) 0.0334(19) Uani 1 1 d . . . . .
H27 H 0.771181 0.372881 1.019545 0.040 Uiso 1 1 calc R . . . .
C11 C 1.1398(5) 0.2787(4) 0.5372(5) 0.0309(18) Uani 1 1 d . . . . .
H11 H 1.088665 0.245936 0.542508 0.037 Uiso 1 1 calc R . . . .
C97 C -0.2192(6) 0.7680(4) 0.8977(6) 0.033(2) Uani 1 1 d . . . . .
H97A H -0.172373 0.797770 0.873266 0.040 Uiso 1 1 calc R . . . .
H97B H -0.265149 0.758807 0.849269 0.040 Uiso 1 1 calc R . . . .
C75 C 0.3398(5) 0.4003(4) 0.6820(5) 0.0284(18) Uani 1 1 d . . . . .
H75 H 0.319902 0.369063 0.636927 0.034 Uiso 1 1 calc R . . . .
C98 C -0.2635(6) 0.8042(4) 0.9745(6) 0.037(2) Uani 1 1 d . . . . .
H98A H -0.313845 0.776103 0.995496 0.044 Uiso 1 1 calc R . . . .
H98B H -0.288714 0.848133 0.952948 0.044 Uiso 1 1 calc R . . . .
C74 C 0.3343(5) 0.4701(4) 0.6664(5) 0.0244(16) Uani 1 1 d . . . . .
C99 C -0.1956(6) 0.8170(5) 1.0522(7) 0.041(2) Uani 1 1 d . . . . .
H99A H -0.226836 0.837516 1.102934 0.049 Uiso 1 1 calc R . . . .
H99B H -0.148847 0.849300 1.033321 0.049 Uiso 1 1 calc R . . . .
C37 C 0.5702(5) 0.5646(5) 0.6446(6) 0.0333(19) Uani 1 1 d . . . . .
H37 H 0.556520 0.604300 0.610487 0.040 Uiso 1 1 calc R . . . .
C17 C 1.0714(5) 0.3239(4) 0.6615(6) 0.0301(18) Uani 1 1 d . . . . .
H17 H 1.034477 0.284539 0.656318 0.036 Uiso 1 1 calc R . . . .
C14 C 1.2372(6) 0.2155(5) 0.3901(7) 0.042(2) Uani 1 1 d . . . . .
H14A H 1.289471 0.246093 0.383377 0.051 Uiso 1 1 calc R . . . .
H14B H 1.241070 0.178428 0.345499 0.051 Uiso 1 1 calc R . . . .
C40 C 0.6133(5) 0.4489(4) 0.7465(5) 0.0252(17) Uani 1 1 d . . . . .
C62 C 0.2520(5) 0.5724(5) 0.4668(5) 0.0315(19) Uani 1 1 d . . . . .
H62 H 0.232070 0.529970 0.434772 0.038 Uiso 1 1 calc R . . . .
C53 C -0.1209(6) 0.4794(4) 0.6539(6) 0.0328(19) Uani 1 1 d . . . . .
C71 C 0.4026(5) 0.4210(4) 0.8319(6) 0.0291(18) Uani 1 1 d . . . . .
H71 H 0.425241 0.403565 0.887719 0.035 Uiso 1 1 calc R . . . .
C56 C -0.0476(5) 0.6011(4) 0.7062(6) 0.0338(19) Uani 1 1 d . . . . .
H56 H -0.022324 0.643496 0.724568 0.041 Uiso 1 1 calc R . . . .
C39 C 0.5875(5) 0.4433(5) 0.6563(5) 0.0306(19) Uani 1 1 d . . . . .
H39 H 0.584830 0.399724 0.628876 0.037 Uiso 1 1 calc R . . . .
C57 C -0.1187(5) 0.5741(4) 0.7532(6) 0.0321(19) Uani 1 1 d . . . . .
C88 C 0.0143(6) 0.5267(4) 1.1022(5) 0.0322(19) Uani 1 1 d . . . . .
H88 H -0.049842 0.527431 1.101546 0.039 Uiso 1 1 calc R . . . .
C34 C 0.6368(5) 0.3877(5) 0.7984(5) 0.0313(18) Uani 1 1 d . . . . .
H34 H 0.632569 0.344519 0.769903 0.038 Uiso 1 1 calc R . . . .
C59 C 0.0630(6) 0.5993(5) 0.5894(6) 0.039(2) Uani 1 1 d . . . . .
H59 H 0.086123 0.640837 0.613445 0.046 Uiso 1 1 calc R . . . .
C95 C -0.1066(5) 0.7141(4) 1.0046(6) 0.0334(19) Uani 1 1 d . . . . .
H95 H -0.057436 0.743562 0.982145 0.040 Uiso 1 1 calc R . . . .
C22 C 0.9863(5) 0.3575(4) 0.7925(5) 0.0301(18) Uani 1 1 d . . . . .
H22 H 0.952208 0.316824 0.785422 0.036 Uiso 1 1 calc R . . . .
C82 C 0.6381(6) 0.6103(5) 1.1114(6) 0.038(2) Uani 1 1 d . . . . .
H82A H 0.703746 0.601832 1.120160 0.046 Uiso 1 1 calc R . . . .
H82B H 0.629471 0.658185 1.092479 0.046 Uiso 1 1 calc R . . . .
C25 C 0.8916(5) 0.3906(5) 0.9208(5) 0.0311(17) Uani 1 1 d . . . . .
H25 H 0.878397 0.423664 0.964842 0.037 Uiso 1 1 calc R . . . .
C89 C 0.0640(6) 0.5857(4) 1.0807(6) 0.0334(19) Uani 1 1 d . . . . .
C44 C 0.4850(5) 0.4306(5) 0.3859(5) 0.0314(19) Uani 1 1 d . . . . .
H44 H 0.477991 0.477196 0.359503 0.038 Uiso 1 1 calc R . . . .
C100 C -0.1510(6) 0.7501(5) 1.0823(6) 0.039(2) Uani 1 1 d . . . . .
H10A H -0.104677 0.759545 1.130352 0.046 Uiso 1 1 calc R . . . .
H10B H -0.197002 0.719787 1.107212 0.046 Uiso 1 1 calc R . . . .
C13 C 1.2400(6) 0.1854(5) 0.4844(7) 0.048(3) Uani 1 1 d . . . . .
H13A H 1.191166 0.151404 0.489148 0.057 Uiso 1 1 calc R . . . .
H13B H 1.298444 0.161947 0.496083 0.057 Uiso 1 1 calc R . . . .
C5 C 0.8748(5) 0.4071(5) 0.3870(5) 0.037(2) Uani 1 1 d . . . . .
H5 H 0.871487 0.362486 0.410958 0.045 Uiso 1 1 calc R . . . .
C92 C 0.1550(6) 0.4656(5) 1.1255(5) 0.0321(19) Uani 1 1 d . . . . .
H92 H 0.185336 0.424241 1.139751 0.039 Uiso 1 1 calc R . . . .
C21 C 0.9670(5) 0.4040(4) 0.8617(5) 0.0272(17) Uani 1 1 d . . . . .
C28 C 0.6800(6) 0.3269(4) 0.9269(6) 0.0335(19) Uani 1 1 d . . . . .
H28 H 0.681879 0.288591 0.882931 0.040 Uiso 1 1 calc R . . . .
C80 C 0.4895(5) 0.6072(5) 1.1870(5) 0.034(2) Uani 1 1 d . . . . .
H80A H 0.475868 0.655066 1.170968 0.041 Uiso 1 1 calc R . . . .
H80B H 0.460902 0.596980 1.244134 0.041 Uiso 1 1 calc R . . . .
C36 C 0.5955(5) 0.5694(5) 0.7358(6) 0.0329(19) Uani 1 1 d . . . . .
C83 C 0.5985(5) 0.5627(5) 1.0388(6) 0.038(2) Uani 1 1 d . . . . .
H83A H 0.612070 0.514947 1.055812 0.046 Uiso 1 1 calc R . . . .
H83B H 0.627724 0.572034 0.981638 0.046 Uiso 1 1 calc R . . . .
C81 C 0.5914(6) 0.5979(5) 1.1988(6) 0.040(2) Uani 1 1 d . . . . .
H81A H 0.615480 0.630059 1.244828 0.048 Uiso 1 1 calc R . . . .
H81B H 0.604725 0.551123 1.219980 0.048 Uiso 1 1 calc R . . . .
C79 C 0.4502(5) 0.5598(4) 1.1130(5) 0.0285(17) Uani 1 1 d . . . . .
H79 H 0.460301 0.511588 1.132167 0.034 Uiso 1 1 calc R . . . .
C55 C -0.0131(5) 0.5680(5) 0.6339(6) 0.039(2) Uani 1 1 d . . . . .
C42 C 0.5348(5) 0.4939(5) 0.5108(6) 0.035(2) Uani 1 1 d . . . . .
H42 H 0.528416 0.533075 0.473802 0.041 Uiso 1 1 calc R . . . .
C91 C 0.2040(5) 0.5232(5) 1.1060(5) 0.0300(18) Uani 1 1 d . . . . .
C72 C 0.3973(5) 0.4911(4) 0.8176(5) 0.0238(16) Uani 1 1 d . . . . .
C73 C 0.3633(5) 0.5146(4) 0.7347(5) 0.0268(17) Uani 1 1 d . . . . .
H73 H 0.359759 0.562288 0.724358 0.032 Uiso 1 1 calc R . . . .
C7 C 0.7996(6) 0.5081(5) 0.3272(6) 0.037(2) Uani 1 1 d . . . . .
H7 H 0.746165 0.532171 0.309986 0.044 Uiso 1 1 calc R . . . .
C41 C 0.6168(5) 0.5132(4) 0.7869(5) 0.0293(18) Uani 1 1 d . . . . .
H41 H 0.633579 0.517840 0.848635 0.035 Uiso 1 1 calc R . . . .
C90 C 0.1579(5) 0.5842(5) 1.0836(6) 0.0335(19) Uani 1 1 d . . . . .
H90 H 0.191016 0.624091 1.070536 0.040 Uiso 1 1 calc R . . . .
C70 C 0.3744(5) 0.3770(4) 0.7636(6) 0.0312(19) Uani 1 1 d . . . . .
C87 C 0.0617(5) 0.4683(4) 1.1241(5) 0.0316(19) Uani 1 1 d . . . . .
C85 C 0.3035(5) 0.5199(4) 1.1090(5) 0.0298(18) Uani 1 1 d . . . . .
H85 H 0.331556 0.476679 1.116290 0.036 Uiso 1 1 calc R . . . .
C29 C 0.6040(7) 0.3151(5) 0.9911(6) 0.042(2) Uani 1 1 d . . . . .
H29A H 0.546109 0.310158 0.956309 0.050 Uiso 1 1 calc R . . . .
H29B H 0.599099 0.355020 1.030912 0.050 Uiso 1 1 calc R . . . .
C49 C 0.3933(5) 0.3941(6) 0.3824(6) 0.042(2) Uani 1 1 d . . . . .
H49A H 0.399340 0.350114 0.414281 0.050 Uiso 1 1 calc R . . . .
H49B H 0.348819 0.422127 0.413537 0.050 Uiso 1 1 calc R . . . .
C12 C 1.2287(6) 0.2408(5) 0.5535(6) 0.038(2) Uani 1 1 d . . . . .
H12A H 1.279525 0.273336 0.550821 0.045 Uiso 1 1 calc R . . . .
H12B H 1.230310 0.220328 0.614034 0.045 Uiso 1 1 calc R . . . .
C32 C 0.7880(7) 0.2685(5) 1.0358(6) 0.044(2) Uani 1 1 d . . . . .
H32A H 0.845750 0.273527 1.070721 0.053 Uiso 1 1 calc R . . . .
H32B H 0.793461 0.228834 0.995570 0.053 Uiso 1 1 calc R . . . .
C54 C -0.0499(5) 0.5052(5) 0.6066(6) 0.036(2) Uani 1 1 d . . . . .
H54 H -0.026997 0.481136 0.557250 0.044 Uiso 1 1 calc R . . . .
C15 C 1.1500(6) 0.2550(5) 0.3730(6) 0.043(2) Uani 1 1 d . . . . .
H15A H 1.098505 0.222929 0.372392 0.052 Uiso 1 1 calc R . . . .
H15B H 1.151096 0.276614 0.313227 0.052 Uiso 1 1 calc R . . . .
C93 C 0.0164(6) 0.6485(5) 1.0501(6) 0.039(2) Uani 1 1 d . . . . .
H93 H 0.050296 0.688772 1.041279 0.047 Uiso 1 1 calc R . . . .
C2 C 0.8835(6) 0.5377(5) 0.3214(6) 0.036(2) Uani 1 1 d . . . . .
C46 C 0.5204(6) 0.3759(5) 0.2388(6) 0.036(2) Uani 1 1 d . . . . .
H46A H 0.564636 0.346553 0.209354 0.043 Uiso 1 1 calc R . . . .
H46B H 0.515440 0.419120 0.204967 0.043 Uiso 1 1 calc R . . . .
C51 C 0.7092(5) 0.4059(5) 0.3652(6) 0.037(2) Uani 1 1 d . . . . .
H51 H 0.707355 0.363641 0.395891 0.045 Uiso 1 1 calc R . . . .
C38 C 0.5655(5) 0.5014(4) 0.6055(5) 0.0311(18) Uani 1 1 d . . . . .
C61 C 0.1703(5) 0.6170(5) 0.4837(6) 0.035(2) Uani 1 1 d . . . . .
H61 H 0.188078 0.654099 0.526790 0.042 Uiso 1 1 calc R . . . .
C63 C 0.3222(6) 0.6096(5) 0.4126(6) 0.040(2) Uani 1 1 d . . . . .
H63A H 0.370331 0.577231 0.397156 0.048 Uiso 1 1 calc R . . . .
H63B H 0.350339 0.646122 0.449909 0.048 Uiso 1 1 calc R . . . .
C3 C 0.9632(6) 0.5043(5) 0.3472(5) 0.035(2) Uani 1 1 d . . . . .
H3 H 1.019873 0.526348 0.342774 0.042 Uiso 1 1 calc R . . . .
C47 C 0.4273(6) 0.3401(5) 0.2367(6) 0.047(2) Uani 1 1 d . . . . .
H47A H 0.405519 0.333745 0.173734 0.056 Uiso 1 1 calc R . . . .
H47B H 0.433671 0.294567 0.264634 0.056 Uiso 1 1 calc R . . . .
C65 C 0.2044(7) 0.6877(6) 0.3466(7) 0.054(3) Uani 1 1 d . . . . .
H65A H 0.177879 0.706898 0.290197 0.064 Uiso 1 1 calc R . . . .
H65B H 0.227184 0.725889 0.384449 0.064 Uiso 1 1 calc R . . . .
C48 C 0.3587(6) 0.3813(6) 0.2862(6) 0.046(2) Uani 1 1 d . . . . .
H48A H 0.300698 0.356384 0.286426 0.055 Uiso 1 1 calc R . . . .
H48B H 0.348053 0.425311 0.255258 0.055 Uiso 1 1 calc R . . . .
C31 C 0.7121(7) 0.2555(6) 1.0999(7) 0.050(3) Uani 1 1 d . . . . .
H31A H 0.710338 0.292812 1.144239 0.060 Uiso 1 1 calc R . . . .
H31B H 0.723745 0.212402 1.132644 0.060 Uiso 1 1 calc R . . . .
C6 C 0.7959(6) 0.4414(5) 0.3594(6) 0.038(2) Uani 1 1 d . . . . .
C30 C 0.6212(8) 0.2511(5) 1.0479(7) 0.054(3) Uani 1 1 d . . . . .
H30A H 0.572266 0.245823 1.090549 0.065 Uiso 1 1 calc R . . . .
H30B H 0.620649 0.210579 1.008555 0.065 Uiso 1 1 calc R . . . .
C64 C 0.2809(6) 0.6409(6) 0.3263(6) 0.048(3) Uani 1 1 d . . . . .
H64A H 0.327829 0.666480 0.295178 0.057 Uiso 1 1 calc R . . . .
H64B H 0.258435 0.604118 0.285870 0.057 Uiso 1 1 calc R . . . .
C66 C 0.1328(6) 0.6486(6) 0.3952(7) 0.054(3) Uani 1 1 d . . . . .
H66A H 0.108495 0.611927 0.355755 0.064 Uiso 1 1 calc R . . . .
H66B H 0.082460 0.679686 0.408208 0.064 Uiso 1 1 calc R . . . .
O103 O 0.3815(6) 0.6725(5) 0.6171(5) 0.062(3) Uani 0.904(18) 1 d . . P . .
H103 H 0.436343 0.673857 0.633348 0.093 Uiso 0.904(18) 1 calc GR . P . .
O107 O 0.0931(7) 0.7514(5) 0.6389(8) 0.049(4) Uani 0.634(17) 1 d . . P . .
H107 H 0.039849 0.759320 0.620469 0.074 Uiso 0.634(17) 1 calc GR . P . .
C108 C 0.0993(10) 0.7574(8) 0.7339(11) 0.047(4) Uani 0.634(17) 1 d . . P . .
H10F H 0.119993 0.803259 0.750390 0.070 Uiso 0.634(17) 1 calc GR . P . .
H10G H 0.142323 0.723784 0.758543 0.070 Uiso 0.634(17) 1 calc GR . P . .
H10H H 0.039801 0.749336 0.758174 0.070 Uiso 0.634(17) 1 calc GR . P . .
C104 C 0.3307(10) 0.7043(7) 0.6808(10) 0.069(4) Uani 0.904(18) 1 d . . P . .
H10C H 0.300323 0.744150 0.654094 0.104 Uiso 0.904(18) 1 calc GR . P . .
H10D H 0.370502 0.718839 0.731240 0.104 Uiso 0.904(18) 1 calc GR . P . .
H10E H 0.285508 0.672492 0.702182 0.104 Uiso 0.904(18) 1 calc GR . P . .
O105 O 0.5255(7) 0.7245(7) 0.5330(8) 0.105(5) Uani 0.95(2) 1 d . . P . .
H105 H 0.512156 0.683014 0.532934 0.158 Uiso 0.95(2) 1 calc GR . P . .
C106 C 0.4973(11) 0.7546(8) 0.4470(9) 0.088(6) Uani 0.95(2) 1 d . . P . .
H10I H 0.487541 0.718451 0.402502 0.133 Uiso 0.95(2) 1 calc GR . P . .
H10J H 0.544390 0.785541 0.427335 0.133 Uiso 0.95(2) 1 calc GR . P . .
H10K H 0.441032 0.779971 0.453505 0.133 Uiso 0.95(2) 1 calc GR . P . .

loop_
_atom_site_aniso_label
_atom_site_aniso_U_11
_atom_site_aniso_U_22
_atom_site_aniso_U_33
_atom_site_aniso_U_23
_atom_site_aniso_U_13
_atom_site_aniso_U_12
Br35 0.0420(5) 0.0315(5) 0.0481(5) -0.0057(4) 0.0060(4) -0.0061(4)
Br86 0.0472(5) 0.0343(5) 0.0421(5) 0.0004(4) 0.0037(4) -0.0087(4)
Br52 0.0388(5) 0.0550(6) 0.0397(5) -0.0122(5) 0.0035(4) -0.0040(5)
Br18 0.0320(5) 0.0520(6) 0.0531(6) -0.0141(5) 0.0065(4) -0.0077(4)
Br1 0.0511(6) 0.0431(6) 0.0593(6) 0.0020(5) -0.0008(5) 0.0023(5)
Br69 0.0782(7) 0.0281(5) 0.0459(6) 0.0011(4) -0.0049(5) -0.0009(5)
N77 0.030(4) 0.029(4) 0.032(4) -0.002(3) 0.002(3) 0.000(3)
N9 0.021(3) 0.045(5) 0.032(4) -0.006(3) 0.000(3) -0.001(3)
N101 0.022(3) 0.034(4) 0.038(4) 0.005(3) 0.002(3) -0.001(3)
N50 0.026(4) 0.044(4) 0.032(4) 0.001(3) -0.001(3) -0.004(3)
N33 0.039(4) 0.030(4) 0.027(3) 0.001(3) 0.010(3) -0.007(3)
N67 0.028(3) 0.043(4) 0.024(3) -0.001(3) 0.001(3) -0.001(3)
N43 0.041(4) 0.043(5) 0.032(4) 0.000(4) 0.001(3) -0.003(4)
N16 0.021(3) 0.040(4) 0.032(4) -0.006(3) 0.005(3) -0.001(3)
N26 0.036(4) 0.043(5) 0.026(4) 0.000(3) 0.015(3) 0.005(3)
N94 0.025(3) 0.032(4) 0.038(4) 0.008(3) 0.000(3) 0.000(3)
N84 0.030(3) 0.033(4) 0.028(4) 0.005(3) -0.004(3) 0.003(3)
C8 0.024(4) 0.039(5) 0.025(4) -0.008(4) 0.000(3) -0.007(4)
C24 0.021(4) 0.041(5) 0.029(4) 0.006(4) 0.007(3) 0.005(4)
N60 0.026(4) 0.062(5) 0.032(4) 0.012(4) 0.002(3) -0.001(3)
C10 0.014(4) 0.038(5) 0.036(5) -0.011(4) 0.002(3) 0.003(3)
C58 0.024(4) 0.029(4) 0.037(5) 0.010(4) 0.003(3) -0.001(3)
C23 0.023(4) 0.032(5) 0.026(4) 0.003(3) -0.001(3) 0.006(3)
C96 0.017(4) 0.023(4) 0.038(5) 0.003(3) 0.002(3) -0.004(3)
C68 0.021(4) 0.042(5) 0.028(4) -0.001(4) 0.005(3) -0.001(4)
C20 0.030(4) 0.041(5) 0.022(4) -0.004(4) 0.001(3) 0.009(4)
C19 0.023(4) 0.037(5) 0.033(5) 0.001(4) 0.001(3) 0.003(4)
C76 0.030(4) 0.027(4) 0.031(4) 0.002(4) 0.005(3) -0.001(3)
C102 0.022(4) 0.034(5) 0.041(5) 0.007(4) 0.007(3) 0.010(4)
C78 0.032(4) 0.025(4) 0.024(4) -0.001(3) -0.005(3) -0.003(3)
C45 0.029(4) 0.029(4) 0.030(4) 0.000(4) 0.003(3) 0.000(4)
C4 0.028(4) 0.046(5) 0.025(4) -0.006(4) 0.003(3) 0.003(4)
C27 0.042(5) 0.034(5) 0.026(4) 0.003(4) 0.014(4) 0.004(4)
C11 0.030(4) 0.031(4) 0.032(4) -0.006(4) 0.006(3) -0.001(4)
C97 0.024(4) 0.031(5) 0.045(5) 0.007(4) -0.003(4) -0.001(3)
C75 0.020(4) 0.031(5) 0.034(4) -0.005(4) 0.001(3) -0.002(3)
C98 0.029(5) 0.029(5) 0.051(6) 0.005(4) -0.002(4) 0.001(4)
C74 0.018(4) 0.031(4) 0.024(4) -0.001(3) 0.001(3) -0.004(3)
C99 0.034(5) 0.031(5) 0.056(6) -0.003(4) -0.010(4) 0.003(4)
C37 0.024(4) 0.041(5) 0.035(5) -0.001(4) 0.006(3) -0.006(4)
C17 0.025(4) 0.031(4) 0.034(5) -0.001(4) -0.001(3) 0.006(3)
C14 0.027(5) 0.050(6) 0.051(6) -0.020(5) 0.008(4) 0.000(4)
C40 0.016(4) 0.031(4) 0.029(4) -0.003(3) 0.008(3) -0.002(3)
C62 0.030(4) 0.043(5) 0.022(4) 0.001(4) 0.003(3) -0.001(4)
C53 0.032(4) 0.033(5) 0.033(5) 0.004(4) -0.007(4) -0.002(4)
C71 0.023(4) 0.031(4) 0.033(4) 0.005(4) -0.001(3) 0.000(3)
C56 0.028(4) 0.031(5) 0.043(5) 0.012(4) 0.003(4) 0.009(4)
C39 0.022(4) 0.040(5) 0.031(4) -0.013(4) 0.008(3) -0.006(4)
C57 0.027(4) 0.035(5) 0.034(4) 0.012(4) 0.006(3) 0.009(4)
C88 0.035(5) 0.032(5) 0.029(4) 0.001(4) 0.004(4) 0.002(4)
C34 0.027(4) 0.033(4) 0.035(4) -0.010(4) 0.009(3) -0.005(4)
C59 0.025(4) 0.050(6) 0.041(5) 0.014(4) 0.002(4) 0.000(4)
C95 0.020(4) 0.030(4) 0.050(5) 0.008(4) 0.000(4) -0.004(3)
C22 0.028(4) 0.036(5) 0.027(4) 0.005(4) 0.010(3) 0.006(4)
C82 0.030(4) 0.042(5) 0.043(5) -0.008(4) -0.003(4) -0.007(4)
C25 0.037(4) 0.030(4) 0.027(4) -0.006(4) 0.012(3) -0.003(4)
C89 0.035(5) 0.029(4) 0.036(5) 0.006(4) 0.003(4) 0.000(4)
C44 0.030(4) 0.035(5) 0.029(4) -0.004(4) -0.007(3) 0.001(4)
C100 0.037(5) 0.037(5) 0.041(5) -0.003(4) -0.007(4) -0.005(4)
C13 0.032(5) 0.041(5) 0.070(7) -0.015(5) 0.000(5) 0.005(4)
C5 0.033(4) 0.055(6) 0.024(4) 0.002(4) 0.002(3) 0.000(4)
C92 0.038(5) 0.037(5) 0.022(4) 0.002(4) 0.002(3) 0.000(4)
C21 0.027(4) 0.032(5) 0.023(4) 0.004(3) 0.005(3) 0.003(3)
C28 0.044(5) 0.029(4) 0.028(4) -0.005(4) 0.004(4) -0.001(4)
C80 0.036(5) 0.043(5) 0.023(4) -0.008(4) -0.001(3) 0.004(4)
C36 0.024(4) 0.037(5) 0.038(5) -0.001(4) 0.010(3) -0.006(4)
C83 0.031(4) 0.043(5) 0.040(5) -0.010(4) -0.003(4) -0.004(4)
C81 0.040(5) 0.044(6) 0.035(5) 0.000(4) -0.002(4) -0.010(4)
C79 0.026(4) 0.032(4) 0.027(4) 0.006(4) 0.001(3) 0.004(4)
C55 0.023(4) 0.054(6) 0.039(5) 0.017(5) 0.004(4) 0.003(4)
C42 0.027(4) 0.042(5) 0.035(5) 0.000(4) 0.004(4) -0.004(4)
C91 0.027(4) 0.039(5) 0.023(4) -0.001(4) 0.003(3) 0.004(4)
C72 0.012(3) 0.029(4) 0.031(4) -0.001(3) 0.004(3) -0.004(3)
C73 0.021(4) 0.026(4) 0.034(4) 0.002(3) 0.001(3) 0.001(3)
C7 0.030(4) 0.049(6) 0.032(5) -0.002(4) 0.000(4) 0.003(4)
C41 0.019(4) 0.042(5) 0.027(4) -0.005(4) 0.005(3) -0.006(3)
C90 0.028(4) 0.033(5) 0.040(5) 0.012(4) 0.008(4) -0.003(4)
C70 0.030(4) 0.027(5) 0.036(5) -0.001(4) 0.005(3) -0.005(3)
C87 0.029(4) 0.038(5) 0.028(4) 0.000(4) 0.002(3) -0.002(4)
C85 0.034(4) 0.027(4) 0.029(4) 0.006(4) 0.001(4) 0.008(4)
C29 0.049(6) 0.045(6) 0.033(5) 0.002(4) 0.010(4) -0.010(4)
C49 0.029(4) 0.056(6) 0.040(5) 0.004(5) 0.000(4) -0.004(5)
C12 0.035(5) 0.038(5) 0.039(5) -0.004(4) 0.005(4) 0.002(4)
C32 0.049(6) 0.043(6) 0.041(5) 0.005(4) 0.017(4) 0.004(5)
C54 0.027(4) 0.052(6) 0.030(5) 0.008(4) 0.006(3) 0.003(4)
C15 0.036(5) 0.055(6) 0.039(5) -0.019(5) 0.003(4) -0.001(4)
C93 0.030(5) 0.043(5) 0.043(5) 0.008(5) -0.001(4) 0.000(4)
C2 0.043(5) 0.041(5) 0.025(4) -0.005(4) -0.001(4) 0.006(4)
C46 0.041(5) 0.037(5) 0.031(4) 0.001(4) -0.001(4) 0.000(4)
C51 0.032(4) 0.048(6) 0.033(4) 0.003(4) 0.000(4) 0.003(4)
C38 0.030(4) 0.036(5) 0.027(4) 0.000(4) 0.001(3) -0.002(4)
C61 0.019(4) 0.051(6) 0.034(5) 0.011(4) -0.002(3) 0.001(4)
C63 0.026(4) 0.055(6) 0.039(5) 0.005(4) 0.006(4) 0.002(4)
C3 0.030(4) 0.047(6) 0.027(4) -0.007(4) 0.002(3) 0.000(4)
C47 0.047(6) 0.055(6) 0.036(5) -0.001(5) -0.020(4) -0.013(5)
C65 0.054(6) 0.062(7) 0.046(6) 0.026(5) 0.005(5) 0.004(5)
C48 0.032(4) 0.058(7) 0.048(6) 0.012(5) -0.009(4) -0.008(5)
C31 0.058(6) 0.049(6) 0.045(6) 0.017(5) 0.013(5) 0.011(5)
C6 0.031(5) 0.054(6) 0.029(5) -0.002(4) -0.003(4) 0.000(4)
C30 0.065(7) 0.045(6) 0.053(6) -0.001(5) 0.020(5) -0.013(5)
C64 0.045(5) 0.065(7) 0.034(5) 0.012(5) 0.006(4) 0.003(5)
C66 0.031(5) 0.073(8) 0.057(6) 0.026(6) -0.001(4) 0.007(5)
O103 0.064(5) 0.077(7) 0.045(5) -0.013(4) 0.014(4) -0.026(5)
O107 0.039(6) 0.031(6) 0.077(9) -0.014(5) -0.011(5) 0.007(5)
C108 0.039(9) 0.034(8) 0.065(11) -0.009(8) -0.018(8) 0.008(7)
C104 0.076(10) 0.049(8) 0.083(10) -0.013(7) 0.023(8) -0.002(7)
O105 0.056(6) 0.133(11) 0.127(10) 0.039(8) 0.008(6) -0.018(7)
C106 0.106(12) 0.091(11) 0.066(9) 0.012(8) -0.010(8) -0.059(10)

loop_
_atom_type_symbol
_atom_type_description
_atom_type_scat_dispersion_real
_atom_type_scat_dispersion_imag
_atom_type_scat_source
C C 0.0033 0.0016 'International Tables Vol C Tables 4.2.6.8 and 6.1.1.4'
H H 0.0000 0.0000 'International Tables Vol C Tables 4.2.6.8 and 6.1.1.4'
Br Br -0.2901 2.4595 'International Tables Vol C Tables 4.2.6.8 and 6.1.1.4'
N N 0.0061 0.0033 'International Tables Vol C Tables 4.2.6.8 and 6.1.1.4'
O O 0.0106 0.0060 'International Tables Vol C Tables 4.2.6.8 and 6.1.1.4'

loop_
_geom_angle_atom_site_label_1
_geom_angle_atom_site_label_2
_geom_angle_atom_site_label_3
_geom_angle
_geom_angle_site_symmetry_1
_geom_angle_site_symmetry_3
_geom_angle_publ_flag
C76 N77 C78 118.0(7) . . ?
C8 N9 C10 119.9(7) . . ?
C102 N101 C96 117.2(7) . . ?
C51 N50 C45 118.7(8) . . ?
C34 N33 C28 117.9(8) . . ?
C68 N67 C62 118.1(7) . . ?
C42 N43 C44 118.9(8) . . ?
C17 N16 C11 116.5(7) . . ?
C25 N26 C27 116.9(7) . . ?
C93 N94 C95 116.2(7) . . ?
C85 N84 C79 116.0(7) . . ?
N9 C8 C4 123.7(8) . . ?
C19 C24 C23 119.0(7) . . ?
C59 N60 C61 116.1(8) . . ?
N9 C10 C11 110.6(6) . . ?
N9 C10 C15 108.7(7) . . ?
C15 C10 C11 110.2(7) . . ?
C53 C58 C57 119.4(8) . . ?
C24 C23 C17 121.5(7) . . ?
C22 C23 C24 119.9(8) . . ?
C22 C23 C17 118.6(8) . . ?
N101 C96 C97 108.9(7) . . ?
N101 C96 C95 109.3(6) . . ?
C97 C96 C95 110.1(7) . . ?
N67 C68 C74 123.0(8) . . ?
C21 C20 C19 120.0(8) . . ?
C24 C19 Br18 119.6(6) . . ?
C20 C19 Br18 119.0(6) . . ?
C20 C19 C24 121.5(8) . . ?
N77 C76 C72 121.2(8) . . ?
N101 C102 C57 122.5(8) . . ?
N77 C78 C83 107.6(7) . . ?
N77 C78 C79 108.9(6) . . ?
C79 C78 C83 110.1(6) . . ?
N50 C45 C44 109.2(7) . . ?
N50 C45 C46 107.5(6) . . ?
C44 C45 C46 111.8(7) . . ?
C5 C4 C8 121.6(8) . . ?
C3 C4 C8 118.2(8) . . ?
C3 C4 C5 120.2(8) . . ?
N26 C27 C28 108.9(7) . . ?
N26 C27 C32 108.4(7) . . ?
C32 C27 C28 110.5(8) . . ?
N16 C11 C10 109.8(7) . . ?
N16 C11 C12 109.6(7) . . ?
C12 C11 C10 110.2(7) . . ?
C98 C97 C96 111.2(7) . . ?
C70 C75 C74 119.5(7) . . ?
C97 C98 C99 111.1(7) . . ?
C75 C74 C68 118.3(7) . . ?
C75 C74 C73 118.7(7) . . ?
C73 C74 C68 122.9(7) . . ?
C98 C99 C100 110.2(7) . . ?
C38 C37 C36 118.8(8) . . ?
N16 C17 C23 124.0(8) . . ?
C15 C14 C13 110.1(8) . . ?
C39 C40 C34 119.9(8) . . ?
C39 C40 C41 119.5(8) . . ?
C41 C40 C34 120.6(7) . . ?
N67 C62 C61 108.4(6) . . ?
N67 C62 C63 107.0(6) . . ?
C61 C62 C63 112.0(7) . . ?
C58 C53 Br52 118.7(6) . . ?
C58 C53 C54 122.8(8) . . ?
C54 C53 Br52 118.5(7) . . ?
C70 C71 C72 119.2(7) . . ?
C55 C56 C57 121.8(9) . . ?
C40 C39 C38 120.6(8) . . ?
C58 C57 C102 119.8(7) . . ?
C58 C57 C56 118.7(8) . . ?
C56 C57 C102 121.5(8) . . ?
C87 C88 C89 118.0(8) . . ?
N33 C34 C40 122.0(8) . . ?
N60 C59 C55 125.0(9) . . ?
N94 C95 C96 109.6(7) . . ?
N94 C95 C100 109.6(7) . . ?
C96 C95 C100 110.1(7) . . ?
C23 C22 C21 119.8(8) . . ?
C81 C82 C83 109.6(7) . . ?
N26 C25 C21 123.3(8) . . ?
C88 C89 C93 120.3(8) . . ?
C90 C89 C88 120.2(8) . . ?
C90 C89 C93 119.4(8) . . ?
N43 C44 C45 108.4(7) . . ?
N43 C44 C49 108.7(7) . . ?
C45 C44 C49 110.6(7) . . ?
C95 C100 C99 111.6(8) . . ?
C12 C13 C14 110.5(8) . . ?
C4 C5 C6 119.9(9) . . ?
C91 C92 C87 120.0(8) . . ?
C20 C21 C22 119.8(7) . . ?
C20 C21 C25 120.0(7) . . ?
C22 C21 C25 120.2(7) . . ?
N33 C28 C27 109.1(7) . . ?
N33 C28 C29 108.2(7) . . ?
C29 C28 C27 110.0(7) . . ?
C81 C80 C79 110.8(7) . . ?
C37 C36 Br35 118.8(7) . . ?
C41 C36 Br35 118.9(6) . . ?
C41 C36 C37 122.3(8) . . ?
C82 C83 C78 112.1(7) . . ?
C82 C81 C80 111.4(7) . . ?
N84 C79 C78 110.8(6) . . ?
N84 C79 C80 108.9(7) . . ?
C78 C79 C80 111.1(7) . . ?
C56 C55 C59 118.3(9) . . ?
C56 C55 C54 119.5(8) . . ?
C54 C55 C59 122.2(9) . . ?
N43 C42 C38 120.5(8) . . ?
C92 C91 C90 119.4(7) . . ?
C92 C91 C85 119.5(8) . . ?
C90 C91 C85 121.1(8) . . ?
C71 C72 C76 121.3(7) . . ?
C71 C72 C73 118.7(7) . . ?
C73 C72 C76 120.1(7) . . ?
C72 C73 C74 121.8(7) . . ?
C2 C7 C6 117.7(8) . . ?
C36 C41 C40 118.8(7) . . ?
C89 C90 C91 120.0(8) . . ?
C75 C70 Br69 119.5(6) . . ?
C75 C70 C71 122.1(8) . . ?
C71 C70 Br69 118.5(6) . . ?
C88 C87 Br86 118.6(6) . . ?
C88 C87 C92 122.4(8) . . ?
C92 C87 Br86 119.0(7) . . ?
N84 C85 C91 123.4(8) . . ?
C28 C29 C30 111.3(8) . . ?
C48 C49 C44 111.8(7) . . ?
C13 C12 C11 111.2(7) . . ?
C27 C32 C31 112.0(8) . . ?
C53 C54 C55 117.8(8) . . ?
C14 C15 C10 112.9(7) . . ?
N94 C93 C89 121.4(9) . . ?
C7 C2 Br1 118.1(7) . . ?
C7 C2 C3 122.7(9) . . ?
C3 C2 Br1 119.1(7) . . ?
C45 C46 C47 111.1(7) . . ?
N50 C51 C6 121.8(9) . . ?
C37 C38 C39 120.0(8) . . ?
C37 C38 C42 120.4(8) . . ?
C39 C38 C42 119.6(8) . . ?
N60 C61 C62 108.9(7) . . ?
N60 C61 C66 108.7(7) . . ?
C62 C61 C66 110.4(7) . . ?
C62 C63 C64 112.3(7) . . ?
C4 C3 C2 118.8(8) . . ?
C48 C47 C46 111.2(8) . . ?
C64 C65 C66 109.5(9) . . ?
C47 C48 C49 109.9(7) . . ?
C32 C31 C30 110.3(8) . . ?
C5 C6 C7 120.6(8) . . ?
C5 C6 C51 118.6(9) . . ?
C7 C6 C51 120.8(8) . . ?
C31 C30 C29 111.0(8) . . ?
C65 C64 C63 110.8(8) . . ?
C65 C66 C61 112.3(8) . . ?

loop_
_geom_bond_atom_site_label_1
_geom_bond_atom_site_label_2
_geom_bond_distance
_geom_bond_site_symmetry_2
_geom_bond_publ_flag
Br35 C36 1.895(9) . ?
Br86 C87 1.894(9) . ?
Br52 C53 1.910(9) . ?
Br18 C19 1.905(9) . ?
Br1 C2 1.902(9) . ?
Br69 C70 1.890(8) . ?
N77 C76 1.260(10) . ?
N77 C78 1.470(10) . ?
N9 C8 1.246(11) . ?
N9 C10 1.462(10) . ?
N101 C96 1.480(11) . ?
N101 C102 1.256(11) . ?
N50 C45 1.454(10) . ?
N50 C51 1.274(11) . ?
N33 C34 1.263(10) . ?
N33 C28 1.453(11) . ?
N67 C68 1.261(11) . ?
N67 C62 1.488(10) . ?
N43 C44 1.449(11) . ?
N43 C42 1.263(11) . ?
N16 C11 1.464(10) . ?
N16 C17 1.272(10) . ?
N26 C27 1.477(10) . ?
N26 C25 1.251(11) . ?
N94 C95 1.462(11) . ?
N94 C93 1.261(10) . ?
N84 C79 1.455(10) . ?
N84 C85 1.266(11) . ?
C8 C4 1.471(12) . ?
C24 C23 1.397(12) . ?
C24 C19 1.390(12) . ?
N60 C59 1.265(11) . ?
N60 C61 1.458(11) . ?
C10 C11 1.531(12) . ?
C10 C15 1.527(12) . ?
C58 C53 1.369(12) . ?
C58 C57 1.386(12) . ?
C23 C17 1.474(11) . ?
C23 C22 1.389(11) . ?
C96 C97 1.524(11) . ?
C96 C95 1.524(12) . ?
C68 C74 1.473(11) . ?
C20 C19 1.379(11) . ?
C20 C21 1.368(12) . ?
C76 C72 1.470(11) . ?
C102 C57 1.482(12) . ?
C78 C83 1.533(11) . ?
C78 C79 1.523(11) . ?
C45 C44 1.520(11) . ?
C45 C46 1.526(11) . ?
C4 C5 1.392(12) . ?
C4 C3 1.382(13) . ?
C27 C28 1.540(12) . ?
C27 C32 1.517(13) . ?
C11 C12 1.525(12) . ?
C97 C98 1.521(13) . ?
C75 C74 1.392(12) . ?
C75 C70 1.382(11) . ?
C98 C99 1.526(12) . ?
C74 C73 1.399(11) . ?
C99 C100 1.531(12) . ?
C37 C36 1.401(12) . ?
C37 C38 1.372(12) . ?
C14 C13 1.527(14) . ?
C14 C15 1.520(13) . ?
C40 C39 1.390(11) . ?
C40 C34 1.466(12) . ?
C40 C41 1.401(12) . ?
C62 C61 1.525(11) . ?
C62 C63 1.531(11) . ?
C53 C54 1.388(12) . ?
C71 C72 1.396(11) . ?
C71 C70 1.389(11) . ?
C56 C57 1.395(11) . ?
C56 C55 1.377(13) . ?
C39 C38 1.402(12) . ?
C88 C89 1.418(12) . ?
C88 C87 1.379(12) . ?
C59 C55 1.468(11) . ?
C95 C100 1.531(13) . ?
C22 C21 1.417(11) . ?
C82 C83 1.532(12) . ?
C82 C81 1.523(12) . ?
C25 C21 1.477(10) . ?
C89 C90 1.391(12) . ?
C89 C93 1.483(12) . ?
C44 C49 1.536(12) . ?
C13 C12 1.514(13) . ?
C5 C6 1.396(12) . ?
C92 C91 1.381(12) . ?
C92 C87 1.383(12) . ?
C28 C29 1.526(12) . ?
C80 C81 1.524(12) . ?
C80 C79 1.541(11) . ?
C36 C41 1.372(12) . ?
C55 C54 1.403(14) . ?
C42 C38 1.477(12) . ?
C91 C90 1.414(12) . ?
C91 C85 1.476(11) . ?
C72 C73 1.398(11) . ?
C7 C2 1.379(12) . ?
C7 C6 1.398(13) . ?
C29 C30 1.533(14) . ?
C49 C48 1.527(12) . ?
C32 C31 1.529(13) . ?
C2 C3 1.391(12) . ?
C46 C47 1.549(12) . ?
C51 C6 1.468(12) . ?
C61 C66 1.543(12) . ?
C63 C64 1.534(12) . ?
C47 C48 1.516(14) . ?
C65 C64 1.501(14) . ?
C65 C66 1.520(14) . ?
C31 C30 1.529(15) . ?
O103 C104 1.386(14) . ?
O107 C108 1.424(19) . ?
O105 C106 1.460(16) . ?
